data_2107309
loop_
_publ_author_name
'Wilkinson, A.P.'
'Cheetham, A.K.'
'Cox, D.E.'

_publ_section_title
;
 Study of oxidation-state contrast in gallium dichloride by synchrotron
 x-ray anomalous scattering
;
_journal_name_full 'Acta Crystallographica B (39,1983-)'
_journal_page_first 155
_journal_page_last 161
_journal_volume 47
_journal_year 1991
_chemical_formula_sum 'Cl4 Ga2'
_chemical_name_systematic 'Ga Ga Cl4'
_space_group_IT_number 52
_symmetry_space_group_name_Hall '-P 2a 2bc'
_symmetry_space_group_name_H-M 'P n n a'
_cell_angle_alpha 90
_cell_angle_beta 90
_cell_angle_gamma 90
_cell_formula_units_Z 4
_cell_length_a 7.2235
_cell_length_b 9.7211
_cell_length_c 9.5421
_cell_volume 670.050
_citation_journal_id_ASTM ASBSDK
_cod_data_source_file Wilkinson_ASBSDK_1991_1599.cif
_cod_data_source_block Cl4Ga2
_cod_original_cell_volume 670.0497
_cod_database_code 2107309

loop_
_symmetry_equiv_pos_as_xyz
x,y,z
-x+1/2,-y,z
x,-y+1/2,-z+1/2
-x+1/2,y+1/2,-z+1/2
-x,-y,-z
x-1/2,y,-z
-x,y-1/2,z-1/2
x-1/2,-y-1/2,z-1/2

loop_
_atom_site_label
_atom_site_type_symbol
_atom_site_fract_x
_atom_site_fract_y
_atom_site_fract_z
_atom_site_occupancy
_atom_site_U_iso_or_equiv
Cl1 Cl-1 0.3271 0.1762 0.0576 1 0.0
Cl2 Cl-1 0.0093 0.0419 0.3142 1 0.0
Ga2 Ga+1 0.6759 0.25 0.25 1 0.0
Ga1 Ga+3 0.25 0 0.1825 1 0.0
